data_7715089
loop_
_publ_author_name
'Lv, Jing-Ning'
'Zhang, Jie'
'Liu, Yu-Meng'
'Zhang, Shao-Ya'
'Deng, Xiang-Yuan'
'Xu, Man'
'Lei, Xiao-Wu'
'Chen, Zhi-Wei'
'Yue, Cheng-Yang'

_publ_section_title
;
 Zero-dimensional hybrid tin halides with stable broadband light
 emissions.
;
_journal_issue 10
_journal_name_full 'Dalton transactions (Cambridge, England : 2003)'
_journal_page_first 4698
_journal_page_last 4704
_journal_paper_doi 10.1039/d3dt03937d
_journal_volume 53
_journal_year 2024
_chemical_formula_moiety 'Br4 Sn, C10 H28 N4, 2(Br)'
_chemical_formula_sum 'C10 H28 Br6 N4 Sn'
_chemical_formula_weight 802.51
_space_group_crystal_system monoclinic
_space_group_IT_number 12
_space_group_name_Hall '-C 2y'
_space_group_name_H-M_alt 'C 1 2/m 1'
_atom_sites_solution_hydrogens mixed
_atom_sites_solution_primary dual
_audit_creation_date 2023-09-05
_audit_creation_method
;
Olex2 1.5
(compiled 2021.08.20 svn.r13c46975 for OlexSys, GUI svn.r6396)
;
_audit_update_record
;
2023-11-14 deposited with the CCDC.	2024-02-02 downloaded from the CCDC.
;
_cell_angle_alpha 90
_cell_angle_beta 108.406(2)
_cell_angle_gamma 90
_cell_formula_units_Z 4
_cell_length_a 15.7684(6)
_cell_length_b 13.2865(5)
_cell_length_c 11.4134(6)
_cell_measurement_reflns_used 9998
_cell_measurement_temperature 293.15
_cell_measurement_theta_max 28.157
_cell_measurement_theta_min 2.475
_cell_volume 2268.86(17)
_computing_cell_refinement 'SAINT V8.40A (Bruker, 2019)'
_computing_data_collection 'Bruker APEX2'
_computing_data_reduction 'SAINT V8.40A (Bruker, 2019)'
_computing_molecular_graphics 'Olex2 1.5 (Dolomanov et al., 2009)'
_computing_publication_material 'Olex2 1.5 (Dolomanov et al., 2009)'
_computing_structure_refinement 'SHELXL 2018/3 (Sheldrick, 2015)'
_computing_structure_solution 'SHELXT 2014/5 (Sheldrick, 2014)'
_diffrn_ambient_temperature 293.15
_diffrn_measured_fraction_theta_full 0.999
_diffrn_measured_fraction_theta_max 0.999
_diffrn_measurement_device_type 'Bruker APEX-II CCD'
_diffrn_measurement_method '\f and \w scans'
_diffrn_radiation_type MoK\a
_diffrn_radiation_wavelength 0.71076
_diffrn_reflns_av_R_equivalents 0.0456
_diffrn_reflns_av_unetI/netI 0.0270
_diffrn_reflns_Laue_measured_fraction_full 0.999
_diffrn_reflns_Laue_measured_fraction_max 0.999
_diffrn_reflns_limit_h_max 18
_diffrn_reflns_limit_h_min -18
_diffrn_reflns_limit_k_max 15
_diffrn_reflns_limit_k_min -15
_diffrn_reflns_limit_l_max 13
_diffrn_reflns_limit_l_min -13
_diffrn_reflns_number 19449
_diffrn_reflns_point_group_measured_fraction_full 0.999
_diffrn_reflns_point_group_measured_fraction_max 0.999
_diffrn_reflns_theta_full 25.026
_diffrn_reflns_theta_max 25.026
_diffrn_reflns_theta_min 2.475
_diffrn_source 'sealed tube'
_diffrn_source_current 30.0
_diffrn_source_power 1.5
_diffrn_source_voltage 50.0
_exptl_absorpt_coefficient_mu 11.692
_exptl_absorpt_correction_T_max 0.7457
_exptl_absorpt_correction_T_min 0.2717
_exptl_absorpt_correction_type multi-scan
_exptl_absorpt_process_details
;
SADABS-2016/2 (Bruker,2016/2) was used for absorption correction.
wR2(int) was 0.1692 before and 0.0614 after correction.
The Ratio of minimum to maximum transmission is 0.3644.
The \l/2 correction factor is Not present.
;
_exptl_crystal_colour white
_exptl_crystal_density_diffrn 2.349
_exptl_crystal_description block
_exptl_crystal_F_000 1504
_exptl_crystal_size_max 0.21
_exptl_crystal_size_mid 0.2
_exptl_crystal_size_min 0.19
_exptl_transmission_factor_max 0.7457
_exptl_transmission_factor_min 0.2717
_refine_diff_density_max 2.388
_refine_diff_density_min -2.072
_refine_diff_density_rms 0.197
_refine_ls_extinction_coef 0.0019(2)
_refine_ls_extinction_expression Fc^*^=kFc[1+0.001xFc^2^\l^3^/sin(2\q)]^-1/4^
_refine_ls_extinction_method 'SHELXL-2018/3 (Sheldrick 2018)'
_refine_ls_goodness_of_fit_ref 1.047
_refine_ls_hydrogen_treatment constr
_refine_ls_matrix_type full
_refine_ls_number_parameters 111
_refine_ls_number_reflns 2102
_refine_ls_number_restraints 0
_refine_ls_restrained_S_all 1.047
_refine_ls_R_factor_all 0.0479
_refine_ls_R_factor_gt 0.0428
_refine_ls_shift/su_max 0.001
_refine_ls_shift/su_mean 0.000
_refine_ls_structure_factor_coef Fsqd
_refine_ls_weighting_details 'w=1/[\s^2^(Fo^2^)+(0.0704P)^2^+28.1658P] where P=(Fo^2^+2Fc^2^)/3'
_refine_ls_weighting_scheme calc
_refine_ls_wR_factor_gt 0.1203
_refine_ls_wR_factor_ref 0.1250
_reflns_Friedel_coverage 0.000
_reflns_number_gt 1877
_reflns_number_total 2102
_reflns_threshold_expression 'I > 2\s(I)'
_cod_data_source_file d3dt03937d2.cif
_cod_data_source_block 221019_z572_0m
_cod_depositor_comments 'Adding full bibliography for 7715089--7715090.cif.'
_cod_database_code 7715089
_shelx_shelxl_version_number 2018/3
_shelx_space_group_comment
;
The symmetry employed for this shelxl refinement is uniquely defined
by the following loop, which should always be used as a source of
symmetry information in preference to the above space-group names.
They are only intended as comments.
;
_shelx_estimated_absorpt_t_max 0.215
_shelx_estimated_absorpt_t_min 0.193
_olex2_refinement_description
;
1. Others
 Sof(Br5A)=0.5*(1-FVAR(2))
 Sof(Br5)=0.5*FVAR(2)
2.a Riding coordinates:
 N1(H1A,H1B,H1C), N2(H2)
2.b Secondary CH2 refined with riding coordinates:
 C1(H1D,H1E), C2(H2A,H2B), C3(H3A,H3B), C4(H4A,H4B), C5(H5A,H5B)
;
_olex2_submission_special_instructions 'No special instructions were received'

loop_
_space_group_symop_operation_xyz
'x, y, z'
'-x, y, -z'
'x+1/2, y+1/2, z'
'-x+1/2, y+1/2, -z'
'-x, -y, -z'
'x, -y, z'
'-x+1/2, -y+1/2, -z'
'x+1/2, -y+1/2, z'

loop_
_atom_site_label
_atom_site_type_symbol
_atom_site_fract_x
_atom_site_fract_y
_atom_site_fract_z
_atom_site_U_iso_or_equiv
_atom_site_adp_type
_atom_site_occupancy
_atom_site_site_symmetry_order
_atom_site_calc_flag
_atom_site_refinement_flags_posn
_atom_site_refinement_flags_adp
_atom_site_refinement_flags_occupancy
_atom_site_disorder_assembly
_atom_site_disorder_group
Sn1 Sn 0.89802(5) 0.000000 -0.64773(6) 0.0396(3) Uani 1 2 d S T P . .
Br1 Br 0.94540(7) 0.000000 -0.86273(11) 0.0455(3) Uani 1 2 d S T P . .
Br2 Br 0.88993(4) 0.22325(5) -0.65777(6) 0.0364(3) Uani 1 1 d . . . . .
Br3 Br 0.72720(6) 0.000000 -0.79184(9) 0.0396(3) Uani 1 2 d S T P . .
N1 N 0.5938(4) -0.1570(5) -0.6134(6) 0.0438(14) Uani 1 1 d . . . . .
H1A H 0.628863 -0.122586 -0.549531 0.053 Uiso 1 1 d R U . . .
H1B H 0.554702 -0.192916 -0.589191 0.053 Uiso 1 1 d R U . . .
H1C H 0.564532 -0.114346 -0.672501 0.053 Uiso 1 1 d R U . . .
C1 C 0.6500(5) -0.2257(5) -0.6620(7) 0.0392(16) Uani 1 1 d . . . . .
H1D H 0.670216 -0.282032 -0.606023 0.047 Uiso 1 1 calc R U . . .
H1E H 0.702277 -0.189772 -0.667209 0.047 Uiso 1 1 calc R U . . .
N2 N 0.7132(3) -0.2723(4) -0.9000(5) 0.0272(11) Uani 1 1 d . . . . .
H2 H 0.751841 -0.229183 -0.835289 0.033 Uiso 1 1 d R U . . .
C2 C 0.5966(4) -0.2639(5) -0.7879(6) 0.0354(15) Uani 1 1 d . . . . .
H2A H 0.573779 -0.206925 -0.841819 0.043 Uiso 1 1 calc R U . . .
H2B H 0.545859 -0.301887 -0.781167 0.043 Uiso 1 1 calc R U . . .
C3 C 0.6511(5) -0.3302(5) -0.8455(7) 0.0369(15) Uani 1 1 d . . . . .
H3A H 0.610511 -0.370345 -0.910190 0.044 Uiso 1 1 calc R U . . .
H3B H 0.686614 -0.376088 -0.783044 0.044 Uiso 1 1 calc R U . . .
C4 C 0.7710(4) -0.3455(5) -0.9407(6) 0.0321(14) Uani 1 1 d . . . . .
H4A H 0.804050 -0.386411 -0.870775 0.039 Uiso 1 1 calc R U . . .
H4B H 0.733304 -0.389947 -1.003002 0.039 Uiso 1 1 calc R U . . .
C5 C 0.8355(4) -0.2928(5) -0.9924(6) 0.0322(14) Uani 1 1 d . . . . .
H5A H 0.875827 -0.251586 -0.928672 0.039 Uiso 1 1 calc R U . . .
H5B H 0.870934 -0.342309 -1.018718 0.039 Uiso 1 1 calc R U . . .
Br5 Br 0.7570(7) 0.000000 -0.4365(7) 0.134(4) Uani 0.432(16) 2 d S T P A 1
Br5A Br 0.8080(11) 0.000000 -0.4347(6) 0.154(4) Uani 0.568(16) 2 d S T P A 2
Br4 Br 0.46914(8) 0.000000 -0.82145(16) 0.0706(5) Uani 1 2 d S T P B 1

loop_
_atom_site_aniso_label
_atom_site_aniso_U_11
_atom_site_aniso_U_22
_atom_site_aniso_U_33
_atom_site_aniso_U_23
_atom_site_aniso_U_13
_atom_site_aniso_U_12
Sn1 0.0435(4) 0.0407(4) 0.0260(4) 0.000 -0.0012(3) 0.000
Br1 0.0436(6) 0.0462(6) 0.0492(6) 0.000 0.0182(5) 0.000
Br2 0.0364(4) 0.0384(4) 0.0304(4) -0.0026(3) 0.0049(3) -0.0035(3)
Br3 0.0355(5) 0.0465(6) 0.0344(6) 0.000 0.0074(4) 0.000
N1 0.059(4) 0.041(3) 0.034(3) 0.000(3) 0.018(3) 0.006(3)
C1 0.043(4) 0.038(4) 0.039(4) -0.001(3) 0.016(3) 0.002(3)
N2 0.028(3) 0.031(3) 0.024(3) -0.002(2) 0.010(2) 0.003(2)
C2 0.031(3) 0.045(4) 0.036(4) -0.005(3) 0.017(3) -0.006(3)
C3 0.044(4) 0.036(4) 0.036(4) -0.005(3) 0.021(3) -0.008(3)
C4 0.035(3) 0.031(3) 0.033(3) 0.004(3) 0.014(3) 0.010(3)
C5 0.029(3) 0.037(3) 0.028(3) -0.001(3) 0.006(3) 0.005(3)
Br5 0.204(7) 0.034(2) 0.070(4) 0.000 -0.088(5) 0.000
Br5A 0.383(12) 0.053(2) 0.048(3) 0.000 0.100(5) 0.000
Br4 0.0462(7) 0.0392(7) 0.0988(11) 0.000 -0.0167(7) 0.000

loop_
_atom_type_symbol
_atom_type_description
_atom_type_scat_dispersion_real
_atom_type_scat_dispersion_imag
_atom_type_scat_source
C C 0.0033 0.0016 'International Tables Vol C Tables 4.2.6.8 and 6.1.1.4'
H H 0.0000 0.0000 'International Tables Vol C Tables 4.2.6.8 and 6.1.1.4'
Br Br -0.2901 2.4595 'International Tables Vol C Tables 4.2.6.8 and 6.1.1.4'
N N 0.0061 0.0033 'International Tables Vol C Tables 4.2.6.8 and 6.1.1.4'
Sn Sn -0.6537 1.4246 'International Tables Vol C Tables 4.2.6.8 and 6.1.1.4'

loop_
_geom_angle_atom_site_label_1
_geom_angle_atom_site_label_2
_geom_angle_atom_site_label_3
_geom_angle
_geom_angle_site_symmetry_1
_geom_angle_site_symmetry_3
_geom_angle_publ_flag
Br1 Sn1 Br2 89.208(19) . 6 ?
Br1 Sn1 Br2 89.208(19) . . ?
Br2 Sn1 Br2 174.52(4) . 6 ?
Br3 Sn1 Br1 87.50(4) . . ?
Br3 Sn1 Br2 87.343(18) . . ?
Br3 Sn1 Br2 87.344(18) . 6 ?
H1A N1 H1B 109.4 . . ?
H1A N1 H1C 109.5 . . ?
H1B N1 H1C 109.4 . . ?
C1 N1 H1A 109.2 . . ?
C1 N1 H1B 109.7 . . ?
C1 N1 H1C 109.5 . . ?
N1 C1 H1D 109.7 . . ?
N1 C1 H1E 109.7 . . ?
N1 C1 C2 109.9(6) . . ?
H1D C1 H1E 108.2 . . ?
C2 C1 H1D 109.7 . . ?
C2 C1 H1E 109.7 . . ?
C3 N2 H2 108.3 . . ?
C4 N2 H2 108.5 . . ?
C4 N2 C3 109.2(5) . . ?
C5 N2 H2 108.4 7_643 . ?
C5 N2 C3 113.4(5) 7_643 . ?
C5 N2 C4 108.9(5) 7_643 . ?
C1 C2 H2A 109.0 . . ?
C1 C2 H2B 109.0 . . ?
C1 C2 C3 112.7(6) . . ?
H2A C2 H2B 107.8 . . ?
C3 C2 H2A 109.0 . . ?
C3 C2 H2B 109.0 . . ?
N2 C3 H3A 108.7 . . ?
N2 C3 H3B 108.7 . . ?
C2 C3 N2 114.1(6) . . ?
C2 C3 H3A 108.7 . . ?
C2 C3 H3B 108.7 . . ?
H3A C3 H3B 107.6 . . ?
N2 C4 H4A 109.2 . . ?
N2 C4 H4B 109.2 . . ?
H4A C4 H4B 107.9 . . ?
C5 C4 N2 111.8(5) . . ?
C5 C4 H4A 109.2 . . ?
C5 C4 H4B 109.2 . . ?
N2 C5 C4 110.8(5) 7_643 . ?
N2 C5 H5A 109.5 7_643 . ?
N2 C5 H5B 109.5 7_643 . ?
C4 C5 H5A 109.5 . . ?
C4 C5 H5B 109.5 . . ?
H5A C5 H5B 108.1 . . ?

loop_
_geom_bond_atom_site_label_1
_geom_bond_atom_site_label_2
_geom_bond_distance
_geom_bond_site_symmetry_2
_geom_bond_publ_flag
Sn1 Br1 2.7817(13) . ?
Sn1 Br2 2.9697(7) 6 ?
Sn1 Br2 2.9696(7) . ?
Sn1 Br3 2.6764(12) . ?
N1 H1A 0.8899 . ?
N1 H1B 0.8902 . ?
N1 H1C 0.8899 . ?
N1 C1 1.496(9) . ?
C1 H1D 0.9700 . ?
C1 H1E 0.9700 . ?
C1 C2 1.506(10) . ?
N2 H2 0.9803 . ?
N2 C3 1.524(8) . ?
N2 C4 1.503(8) . ?
N2 C5 1.500(8) 7_643 ?
C2 H2A 0.9700 . ?
C2 H2B 0.9700 . ?
C2 C3 1.517(9) . ?
C3 H3A 0.9700 . ?
C3 H3B 0.9700 . ?
C4 H4A 0.9700 . ?
C4 H4B 0.9700 . ?
C4 C5 1.501(9) . ?
C5 H5A 0.9700 . ?
C5 H5B 0.9700 . ?

loop_
_geom_torsion_atom_site_label_1
_geom_torsion_atom_site_label_2
_geom_torsion_atom_site_label_3
_geom_torsion_atom_site_label_4
_geom_torsion
_geom_torsion_site_symmetry_1
_geom_torsion_site_symmetry_2
_geom_torsion_site_symmetry_3
_geom_torsion_site_symmetry_4
_geom_torsion_publ_flag
N1 C1 C2 C3 177.2(6) . . . . ?
C1 C2 C3 N2 -78.0(8) . . . . ?
N2 C4 C5 N2 -58.3(7) . . . 7_643 ?
C3 N2 C4 C5 -178.5(5) . . . . ?
C4 N2 C3 C2 173.5(6) . . . . ?
C5 N2 C3 C2 -64.9(7) 7_643 . . . ?
C5 N2 C4 C5 57.2(7) 7_643 . . . ?
